data_4510540
loop_
_publ_author_name
'Mazur, Liliana'
'Jarzembska, Katarzyna N.'
'Kami\'nski, Rados\/law'
'Wo\'zniak, Krzysztof'
'Pindelska, Edyta'
'Zieli\'nska-Pisklak, Monika'

_publ_section_title
;
 Substituent and Solvent Effects on Intermolecular Interactions in
 Crystals ofN-Acylhydrazone Derivatives: Single-Crystal X-ray, Solid-State
 NMR, and Computational Studies
;
_journal_issue 5
_journal_name_full 'Crystal Growth &amp; Design'
_journal_page_first 2263
_journal_paper_doi 10.1021/cg401866x
_journal_volume 14
_journal_year 2014
_chemical_formula_moiety 'C13 H12 N4 O, H2 O '
_chemical_formula_sum 'C13 H14 N4 O2'
_chemical_formula_weight 258.28
_space_group_IT_number 14
_symmetry_cell_setting monoclinic
_symmetry_Int_Tables_number 14
_symmetry_space_group_name_Hall '-P 2ybc'
_symmetry_space_group_name_H-M 'P 1 21/c 1'
_cell_angle_alpha 90.00
_cell_angle_beta 98.478(6)
_cell_angle_gamma 90.00
_cell_formula_units_Z 4
_cell_length_a 15.191(1)
_cell_length_b 6.8256(5)
_cell_length_c 12.2154(9)
_cell_measurement_temperature 90
_cell_volume 1252.75(16)
_diffrn_ambient_temperature 90
_diffrn_measured_fraction_theta_full 0.990
_diffrn_measured_fraction_theta_max 0.990
_diffrn_measurement_device_type 'Xcalibur, Sapphire2, large Be window'
_diffrn_measurement_method \w-scans
_diffrn_radiation_monochromator graphite
_diffrn_radiation_source 'Enhance (Mo) X-ray Source'
_diffrn_radiation_type Mo-K\a
_diffrn_radiation_wavelength 0.71073
_diffrn_reflns_av_R_equivalents 0.0151
_diffrn_reflns_limit_h_max 19
_diffrn_reflns_limit_h_min -19
_diffrn_reflns_limit_k_max 8
_diffrn_reflns_limit_k_min -5
_diffrn_reflns_limit_l_max 16
_diffrn_reflns_limit_l_min -14
_diffrn_reflns_number 5208
_diffrn_reflns_theta_full 27.96
_diffrn_reflns_theta_max 27.957
_diffrn_reflns_theta_min 2.711
_exptl_absorpt_coefficient_mu 0.096
_exptl_absorpt_correction_T_max 1.000
_exptl_absorpt_correction_T_min 0.85791
_exptl_absorpt_correction_type multi-scan
_exptl_absorpt_process_details
;
 Agilent Technologies (2013). CRYSALIS PRO.
  Yarnton, Oxfordshire, England, UK
;
_exptl_crystal_colour yellow
_exptl_crystal_density_diffrn 1.370
_exptl_crystal_description needle
_exptl_crystal_F_000 544
_exptl_crystal_size_max 0.54
_exptl_crystal_size_mid 0.25
_exptl_crystal_size_min 0.12
_refine_diff_density_max 0.24
_refine_diff_density_min -0.17
_refine_ls_extinction_method none
_refine_ls_goodness_of_fit_ref 1.565
_refine_ls_hydrogen_treatment mixed
_refine_ls_number_parameters 228
_refine_ls_number_reflns 2329
_refine_ls_number_restraints 26
_refine_ls_R_factor_all 0.0296
_refine_ls_R_factor_gt 0.0296
_refine_ls_shift/su_max 0.000
_refine_ls_shift/su_mean 0.000
_refine_ls_structure_factor_coef F
_refine_ls_weighting_scheme sigma
_refine_ls_wR_factor_gt 0.0336
_refine_ls_wR_factor_ref 0.0336
_reflns_number_gt 2329
_reflns_number_total 2971
_reflns_threshold_expression I>3\s(I)
_cod_data_source_file cg401866x_si_009.cif
_cod_data_source_block 5xH2O
_cod_depositor_comments 'Adding full bibliography for 4510538--4510545.cif.'
_cod_original_cell_volume 1252.8(2)
_cod_original_sg_symbol_H-M 'P 21/c'
_cod_database_code 4510540

loop_
_symmetry_equiv_pos_as_xyz
'x, y, z'
'-x, y+1/2, -z+1/2'
'-x, -y, -z'
'x, -y-1/2, z-1/2'

loop_
_atom_site_type_symbol
_atom_site_label
_atom_site_fract_x
_atom_site_fract_y
_atom_site_fract_z
_atom_site_U_iso_or_equiv
_atom_site_adp_type
_atom_site_occupancy
_atom_site_calc_flag
_atom_site_refinement_flag_posn
C C1 0.24007(6) 0.3891(1) 0.80844(8) 0.0145(1) Uani 1 d .
C C2 0.01060(6) 0.3730(2) 0.71896(8) 0.0154(1) Uani 1 d .
C C3 -0.07623(6) 0.3685(2) 0.75928(8) 0.0145(1) Uani 1 d .
C C4 -0.08488(6) 0.3510(2) 0.87170(8) 0.0178(1) Uani 1 d .
H H4 -0.0264(4) 0.339(2) 0.9337(6) 0.0217(3) Uiso 1 d U
C C5 -0.16985(7) 0.3516(2) 0.90181(9) 0.0209(2) Uani 1 d .
H H5 -0.1792(6) 0.341(2) 0.9878(3) 0.0259(4) Uiso 1 d U
C C6 -0.24350(7) 0.3686(2) 0.81909(9) 0.0206(1) Uani 1 d .
H H6 -0.3108(3) 0.370(2) 0.8385(8) 0.0256(4) Uiso 1 d U
C C7 -0.22876(7) 0.3842(2) 0.70927(9) 0.0197(2) Uani 1 d .
H H7 -0.2838(4) 0.399(2) 0.6425(5) 0.0235(4) Uiso 1 d U
C C8 0.32022(6) 0.4152(2) 0.75239(8) 0.0145(1) Uani 1 d .
C C9 0.39832(7) 0.5048(2) 0.81032(9) 0.0178(1) Uani 1 d .
C C10 0.46938(7) 0.5471(2) 0.75076(9) 0.0226(2) Uani 1 d .
H H10 0.5281(4) 0.616(1) 0.7952(8) 0.0272(4) Uiso 1 d U
C C11 0.46383(7) 0.5024(2) 0.63934(9) 0.0257(2) Uani 1 d .
H H11 0.5208(4) 0.539(2) 0.5996(7) 0.0316(5) Uiso 1 d U
C C12 0.38867(7) 0.4073(2) 0.58327(9) 0.0220(2) Uani 1 d .
H H12 0.3848(7) 0.366(2) 0.4971(3) 0.0269(4) Uiso 1 d U
C C13 0.31809(6) 0.3650(2) 0.63999(8) 0.0168(1) Uani 1 d .
H H13 0.2609(4) 0.290(1) 0.5958(7) 0.0203(3) Uiso 1 d U
O O1 0.24454(4) 0.3827(1) 0.91033(6) 0.0198(1) Uani 1 d .
N N1 0.16022(5) 0.3798(1) 0.74001(7) 0.0150(1) Uani 1 d .
N N2 0.08371(5) 0.3699(1) 0.78727(7) 0.0151(1) Uani 1 d .
N N3 -0.14718(5) 0.3844(1) 0.67922(7) 0.0170(1) Uani 1 d .
N N4 0.40657(6) 0.5543(2) 0.92059(7) 0.0249(2) Uani 1 d .
H H1N 0.1566(7) 0.390(2) 0.6556(2) 0.0225(3) Uiso 1 d U
H H2 0.0073(6) 0.382(2) 0.6300(2) 0.0186(3) Uiso 1 d U
H H4A 0.3539(4) 0.522(2) 0.9588(7) 0.0364(6) Uiso 1 d U
H H4B 0.4608(4) 0.632(1) 0.9528(10) 0.0368(6) Uiso 1 d U
O O1W 0.11539(5) 0.3704(1) 0.50374(6) 0.0192(1) Uani 1 d .
H H1W 0.1333(7) 0.2546(9) 0.4686(8) 0.0288(4) Uiso 1 d U
H H2W 0.1255(8) 0.473(1) 0.4534(7) 0.0288(4) Uiso 1 d U

loop_
_atom_site_aniso_label
_atom_site_aniso_U_11
_atom_site_aniso_U_22
_atom_site_aniso_U_33
_atom_site_aniso_U_12
_atom_site_aniso_U_13
_atom_site_aniso_U_23
C1 0.0147(5) 0.0153(5) 0.0132(5) -0.00003(39) 0.0007(3) 0.0006(4)
C2 0.0146(5) 0.0165(5) 0.0153(5) 0.0005(4) 0.0026(4) 0.0011(4)
C3 0.0153(5) 0.0132(5) 0.0154(5) 0.00007(39) 0.0033(4) 0.00026(40)
C4 0.0185(5) 0.0202(6) 0.0150(5) 0.0012(4) 0.0030(4) 0.0004(4)
C5 0.0230(5) 0.0211(6) 0.0203(5) 0.0011(5) 0.0084(4) 0.0005(5)
C6 0.0169(5) 0.0183(6) 0.0282(6) 0.0006(4) 0.0086(4) 0.0006(5)
C7 0.0159(5) 0.0195(6) 0.0228(6) 0.00041(43) 0.00035(39) 0.0011(4)
C8 0.0143(5) 0.0145(5) 0.0145(5) -0.0007(4) 0.0011(3) 0.0005(4)
C9 0.0153(5) 0.0166(5) 0.0206(5) -0.0011(4) -0.0004(4) 0.00041(43)
C10 0.0172(5) 0.0250(6) 0.0253(6) -0.0059(4) 0.0021(4) -0.0012(5)
C11 0.0205(5) 0.0311(7) 0.0269(6) -0.0068(5) 0.0082(4) 0.00004(51)
C12 0.0194(5) 0.0289(7) 0.0184(5) -0.0033(5) 0.0054(4) -0.00029(47)
C13 0.0155(5) 0.0197(6) 0.0151(5) -0.0014(4) 0.0022(4) 0.00024(43)
O1 0.0185(4) 0.0271(5) 0.0134(3) -0.0007(3) 0.0012(3) 0.0014(3)
N1 0.0151(4) 0.0155(5) 0.0144(4) 0.00017(34) 0.0017(3) 0.0016(4)
N2 0.0167(4) 0.0151(5) 0.0135(4) 0.00015(34) 0.0020(3) 0.0010(4)
N3 0.0176(4) 0.0165(5) 0.0169(4) -0.0005(4) 0.0018(3) 0.00021(36)
N4 0.0211(5) 0.0322(6) 0.0200(5) -0.0051(4) -0.0020(3) -0.0035(4)
O1W 0.0201(4) 0.0239(4) 0.0133(4) 0.0008(3) 0.0017(3) -0.0008(3)

loop_
_atom_type_symbol
_atom_type_description
_atom_type_scat_dispersion_real
_atom_type_scat_dispersion_imag
_atom_type_scat_source
C C 0.0030 0.0020 'Su & Coppens, Acta. Cryst. (1997) A53, 749'
H H 0.0000 0.0000 'Su & Coppens, Acta. Cryst. (1997) A53, 749'
N N 0.0060 0.0030 'Su & Coppens, Acta. Cryst. (1997) A53, 749'
O O 0.0110 0.0060 'Su & Coppens, Acta. Cryst. (1997) A53, 749'

loop_
_geom_angle_atom_site_label_1
_geom_angle_atom_site_label_2
_geom_angle_atom_site_label_3
_geom_angle
C1 N1 N2 118.3(1)
C1 N1 H1N 121.4(6)
C1 C8 C9 119.91(9)
C1 C8 C13 120.9(1)
C2 N2 N1 115.43(7)
C2 C3 N3 114.50(10)
C2 C3 C4 123.08(9)
C3 N3 C7 118.2(1)
C3 C2 N2 120.79(9)
C3 C2 H2 115.2(5)
C3 C4 C5 118.8(1)
C3 C4 H4 120.4(5)
C4 C3 N3 122.4(1)
C4 C5 C6 118.9(1)
C4 C5 H5 121.0(5)
H4 C4 C5 120.8(5)
C5 C6 C7 118.5(1)
C5 C6 H6 121.5(5)
H5 C5 C6 120.1(5)
C6 C7 N3 123.2(1)
C6 C7 H7 121.0(5)
H6 C6 C7 120.0(5)
H7 C7 N3 115.8(5)
C8 C1 O1 122.55(8)
C8 C1 N1 115.75(10)
C8 C9 N4 122.66(9)
C8 C9 C10 118.25(8)
C8 C13 C12 121.7(1)
C8 C13 H13 120.1(5)
C9 N4 H4B 117.5(7)
C9 N4 H4A 115.8(6)
C9 C8 C13 119.0(1)
C9 C10 C11 121.3(1)
C9 C10 H10 117.8(6)
C10 C9 N4 119.08(9)
C10 C11 C12 120.6(1)
C10 C11 H11 116.9(5)
H10 C10 C11 121.0(6)
C11 C12 C13 119.0(1)
C11 C12 H12 121.4(6)
H11 C11 C12 122.4(5)
C12 C13 H13 118.1(5)
H12 C12 C13 119.6(6)
O1 C1 N1 121.7(1)
N2 N1 H1N 120.1(6)
N2 C2 H2 124.0(5)
H4A N4 H4B 126.4(10)
H1W O1W H2W 103.3(9)

loop_
_geom_bond_atom_site_label_1
_geom_bond_atom_site_label_2
_geom_bond_distance
C1 O1 1.237(1)
C1 N1 1.369(1)
C1 C8 1.493(1)
C2 N2 1.287(1)
C2 C3 1.475(1)
C3 N3 1.349(1)
C3 C4 1.404(1)
C4 C5 1.394(1)
C5 C6 1.397(1)
C6 C7 1.396(1)
C7 N3 1.343(1)
C8 C9 1.427(1)
C8 C13 1.411(1)
C9 N4 1.376(1)
C9 C10 1.417(1)
C10 C11 1.385(2)
C11 C12 1.401(2)
C12 C13 1.390(1)
N1 N2 1.374(1)

loop_
_geom_torsion_atom_site_label_1
_geom_torsion_atom_site_label_2
_geom_torsion_atom_site_label_3
_geom_torsion_atom_site_label_4
_geom_torsion
C1 N1 N2 C2 176.13(9)
C1 C8 C9 N4 5.86(8)
C1 C8 C9 C10 -173.04(9)
C1 C8 C13 C12 173.08(9)
C1 C8 C13 H13 -7.8(5)
C2 N2 N1 H1N 0.52(59)
C2 C3 N3 C7 -179.11(10)
C2 C3 C4 C5 178.89(9)
C2 C3 C4 H4 -0.33(47)
C3 N3 C7 C6 0.044(88)
C3 N3 C7 H7 179.5(2)
C3 C2 N2 N1 -178.36(8)
C3 C4 C5 C6 0.30(9)
C4 C3 N3 C7 0.35(9)
C4 C3 C2 N2 -3.25(9)
C4 C3 C2 H2 178.1(3)
C4 C5 C6 C7 0.066(92)
H4 C4 C3 N3 -179.7(2)
H4 C4 C5 H5 0.23(62)
C5 C4 C3 N3 -0.52(9)
C5 C6 C7 N3 -0.25(10)
C5 C6 C7 H7 -179.7(2)
H5 C5 C6 C7 179.4(2)
H5 C5 C6 H6 -0.8(6)
H6 C6 C7 N3 179.9(2)
H6 C6 C7 H7 0.52(62)
C8 C1 N1 N2 -175.45(9)
C8 C1 N1 H1N 0.09(60)
C8 C9 N4 H4B -172.6(3)
C8 C9 N4 H4A 0.7(6)
C8 C9 C10 C11 -0.23(9)
C8 C9 C10 H10 179.4(1)
C8 C13 C12 C11 -0.028(90)
C8 C13 C12 H12 179.6(2)
C9 C8 C1 O1 -23.43(9)
C9 C8 C1 N1 154.23(8)
C9 C8 C13 C12 -2.52(9)
C9 C8 C13 H13 176.6(2)
C9 C10 C11 C12 -2.34(10)
C9 C10 C11 H11 -179.9(2)
C10 C9 N4 H4B 6.3(7)
C10 C9 N4 H4A 179.6(2)
C10 C9 C8 C13 2.60(9)
C10 C11 C12 C13 2.46(10)
C10 C11 C12 H12 -177.2(2)
H10 C10 C9 N4 0.48(54)
H10 C10 C11 C12 178.0(2)
H10 C10 C11 H11 0.41(67)
C11 C10 C9 N4 -179.18(9)
C11 C12 C13 H13 -179.2(2)
H11 C11 C12 C13 179.9(2)
H11 C11 C12 H12 0.32(67)
H12 C12 C13 H13 0.44(68)
C13 C8 C1 O1 161.01(9)
C13 C8 C1 N1 -21.33(8)
C13 C8 C9 N4 -178.49(8)
O1 C1 N1 N2 2.23(8)
N1 N2 C2 H2 0.21(49)
N2 C2 C3 N3 176.20(8)
N3 C3 C2 H2 -2.5(5)
